data_4128428
loop_
_publ_author_name
'Ishiwari, Fumitaka'
'Nascimbeni, Giulia'
'Sauter, Eric'
'Tago, Hiromu'
'Shoji, Yoshiaki'
'Fujii, Shintaro'
'Kiguchi, Manabu'
'Tada, Tomofumi'
'Zharnikov, Michael'
'Zojer, Egbert'
'Fukushima, Takanori'

_publ_section_title
;
 Triptycene Tripods for the Formation of Highly Uniform and Densely Packed
 Self-Assembled Monolayers with Controlled Molecular Orientation.
;
_journal_issue 14
_journal_name_full 'Journal of the American Chemical Society'
_journal_page_first 5995
_journal_page_last 6005
_journal_paper_doi 10.1021/jacs.9b00950
_journal_volume 141
_journal_year 2019
_chemical_formula_sum 'C23 H20 S3'
_chemical_formula_weight 392.57
_space_group_crystal_system monoclinic
_space_group_IT_number 14
_space_group_name_Hall '-P 2ybc'
_space_group_name_H-M_alt 'P 1 21/c 1'
_atom_sites_solution_hydrogens mixed
_audit_creation_method SHELXL-2016/6
_cell_angle_alpha 90
_cell_angle_beta 100.9240(10)
_cell_angle_gamma 90
_cell_formula_units_Z 4
_cell_length_a 15.7750(12)
_cell_length_b 8.5272(6)
_cell_length_c 14.2714(11)
_cell_measurement_reflns_used 7936
_cell_measurement_temperature 90
_cell_measurement_theta_max 28.820
_cell_measurement_theta_min 2.630
_cell_volume 1885.0(2)
_computing_cell_refinement 'APEX3 v2015.9 (Bruker AXS)'
_computing_data_collection 'Bruker Instrument Service V4.2.9 '
_computing_data_reduction 'SAINT V8.35A (Bruker AXS'
_computing_molecular_graphics 'XSHELL V6.3.1 (Bruker AXS Inc., 2004)'
_computing_publication_material 'Generate Report V2014.1 (Bruker AXS Inc., 2014)'
_computing_structure_refinement 'SHELXL-2014 (Sheldrick, 2014)'
_computing_structure_solution 'SHELXT (Sheldrick, 2013)'
_diffrn_ambient_temperature 90
_diffrn_detector_area_resol_mean 10.4167
_diffrn_measured_fraction_theta_full 0.999
_diffrn_measured_fraction_theta_max 0.999
_diffrn_measurement_device_type 'Bruker D8 goniometer'
_diffrn_measurement_method 'phi and omega scans'
_diffrn_radiation_monochromator 'multilayered conforcal mirror'
_diffrn_radiation_type MoK\a
_diffrn_radiation_wavelength 0.71073
_diffrn_reflns_av_R_equivalents 0.0173
_diffrn_reflns_av_unetI/netI 0.0156
_diffrn_reflns_Laue_measured_fraction_full 0.999
_diffrn_reflns_Laue_measured_fraction_max 0.999
_diffrn_reflns_limit_h_max 18
_diffrn_reflns_limit_h_min -18
_diffrn_reflns_limit_k_max 10
_diffrn_reflns_limit_k_min -9
_diffrn_reflns_limit_l_max 15
_diffrn_reflns_limit_l_min -16
_diffrn_reflns_number 11880
_diffrn_reflns_point_group_measured_fraction_full 0.999
_diffrn_reflns_point_group_measured_fraction_max 0.999
_diffrn_reflns_theta_full 25.026
_diffrn_reflns_theta_max 25.026
_diffrn_reflns_theta_min 1.315
_diffrn_source 'rotating anode'
_diffrn_source_type 'Bruker Turbo X-ray Source'
_exptl_absorpt_coefficient_mu 0.397
_exptl_absorpt_correction_T_max 0.958
_exptl_absorpt_correction_T_min 0.903
_exptl_absorpt_correction_type multi-scan
_exptl_absorpt_process_details
;
SADABS Sheldrick 1996
;
_exptl_crystal_colour colorless
_exptl_crystal_density_diffrn 1.383
_exptl_crystal_description block
_exptl_crystal_F_000 824
_exptl_crystal_size_max 0.350
_exptl_crystal_size_mid 0.280
_exptl_crystal_size_min 0.110
_refine_diff_density_max 0.368
_refine_diff_density_min -0.266
_refine_diff_density_rms 0.053
_refine_ls_extinction_method none
_refine_ls_goodness_of_fit_ref 1.068
_refine_ls_hydrogen_treatment mixed
_refine_ls_matrix_type full
_refine_ls_number_parameters 247
_refine_ls_number_reflns 3323
_refine_ls_number_restraints 0
_refine_ls_restrained_S_all 1.068
_refine_ls_R_factor_all 0.0336
_refine_ls_R_factor_gt 0.0311
_refine_ls_shift/su_max 0.001
_refine_ls_shift/su_mean 0.000
_refine_ls_structure_factor_coef Fsqd
_refine_ls_weighting_details 'w=1/[\s^2^(Fo^2^)+(0.0363P)^2^+1.8441P] where P=(Fo^2^+2Fc^2^)/3'
_refine_ls_weighting_scheme calc
_refine_ls_wR_factor_gt 0.0798
_refine_ls_wR_factor_ref 0.0813
_reflns_Friedel_coverage 0.000
_reflns_number_gt 3084
_reflns_number_total 3323
_reflns_threshold_expression 'I > 2\s'
_cod_data_source_file ja9b00950_si_002.cif
_cod_data_source_block TripCH2SH_by_0ma_a
_cod_original_sg_symbol_H-M 'P 21/c'
_cod_database_code 4128428
_shelx_shelxl_version_number 2016/6
_shelx_space_group_comment
;
The symmetry employed for this shelxl refinement is uniquely defined
by the following loop, which should always be used as a source of
symmetry information in preference to the above space-group names.
They are only intended as comments.
;
_shelx_estimated_absorpt_t_min 0.873
_shelx_estimated_absorpt_t_max 0.958

loop_
_space_group_symop_operation_xyz
'x, y, z'
'-x, y+1/2, -z+1/2'
'-x, -y, -z'
'x, -y-1/2, z-1/2'

loop_
_atom_site_label
_atom_site_type_symbol
_atom_site_fract_x
_atom_site_fract_y
_atom_site_fract_z
_atom_site_U_iso_or_equiv
_atom_site_adp_type
_atom_site_occupancy
_atom_site_site_symmetry_order
_atom_site_calc_flag
_atom_site_refinement_flags_posn
_atom_site_refinement_flags_adp
C1 C 0.24515(10) 0.38782(19) 0.56676(12) 0.0117(3) Uani 1 1 d . .
C2 C 0.29825(10) 0.4810(2) 0.52190(12) 0.0129(4) Uani 1 1 d . .
C3 C 0.26811(11) 0.5212(2) 0.42636(12) 0.0145(4) Uani 1 1 d . .
H3 H 0.303365 0.583863 0.394164 0.017 Uiso 1 1 calc R U
C4 C 0.18813(11) 0.4721(2) 0.37752(12) 0.0169(4) Uani 1 1 d . .
H4 H 0.169285 0.501593 0.312730 0.020 Uiso 1 1 calc R U
C5 C 0.13529(11) 0.3799(2) 0.42267(12) 0.0154(4) Uani 1 1 d . .
H5 H 0.080510 0.345683 0.389316 0.019 Uiso 1 1 calc R U
C6 C 0.16406(11) 0.3390(2) 0.51719(12) 0.0129(4) Uani 1 1 d . .
C7 C 0.38637(11) 0.5303(2) 0.57535(12) 0.0154(4) Uani 1 1 d . .
H7A H 0.424557 0.437223 0.581765 0.018 Uiso 1 1 calc R U
H7B H 0.380459 0.562017 0.640529 0.018 Uiso 1 1 calc R U
C8 C 0.19017(10) 0.38448(19) 0.71530(12) 0.0121(3) Uani 1 1 d . .
C9 C 0.19580(11) 0.4820(2) 0.79437(12) 0.0143(4) Uani 1 1 d . .
C10 C 0.11904(12) 0.5237(2) 0.82378(13) 0.0178(4) Uani 1 1 d . .
H10 H 0.121664 0.589251 0.878101 0.021 Uiso 1 1 calc R U
C11 C 0.03956(11) 0.4720(2) 0.77574(13) 0.0195(4) Uani 1 1 d . .
H11 H -0.011496 0.501542 0.797436 0.023 Uiso 1 1 calc R U
C12 C 0.03420(11) 0.3767(2) 0.69556(13) 0.0167(4) Uani 1 1 d . .
H12 H -0.020232 0.341195 0.661966 0.020 Uiso 1 1 calc R U
C13 C 0.10954(11) 0.3345(2) 0.66568(12) 0.0136(4) Uani 1 1 d . .
C14 C 0.27984(11) 0.5478(2) 0.84742(12) 0.0168(4) Uani 1 1 d . .
H14A H 0.267138 0.636326 0.887444 0.020 Uiso 1 1 calc R U
H14B H 0.312677 0.590099 0.800420 0.020 Uiso 1 1 calc R U
C15 C 0.25592(11) 0.1481(2) 0.66173(11) 0.0120(3) Uani 1 1 d . .
C16 C 0.31772(11) 0.0361(2) 0.69825(12) 0.0136(4) Uani 1 1 d . .
C17 C 0.29690(11) -0.1218(2) 0.68140(13) 0.0173(4) Uani 1 1 d . .
H17 H 0.338773 -0.199339 0.705000 0.021 Uiso 1 1 calc R U
C18 C 0.21730(12) -0.1686(2) 0.63148(13) 0.0186(4) Uani 1 1 d . .
H18 H 0.204915 -0.276974 0.621246 0.022 Uiso 1 1 calc R U
C19 C 0.15509(11) -0.0565(2) 0.59610(12) 0.0159(4) Uani 1 1 d . .
H19 H 0.099984 -0.087546 0.561994 0.019 Uiso 1 1 calc R U
C20 C 0.17475(11) 0.1004(2) 0.61135(12) 0.0132(4) Uani 1 1 d . .
C21 C 0.40481(11) 0.0777(2) 0.75660(12) 0.0162(4) Uani 1 1 d . .
H21A H 0.429818 -0.016752 0.791699 0.019 Uiso 1 1 calc R U
H21B H 0.396873 0.157842 0.804372 0.019 Uiso 1 1 calc R U
C22 C 0.26482(10) 0.3263(2) 0.66972(12) 0.0117(3) Uani 1 1 d . .
H22 H 0.322614 0.360383 0.705514 0.014 Uiso 1 1 calc R U
C23 C 0.11541(10) 0.2381(2) 0.57744(12) 0.0138(4) Uani 1 1 d . .
H23 H 0.057554 0.204172 0.541758 0.017 Uiso 1 1 calc R U
S1 S 0.44011(3) 0.68771(6) 0.52451(3) 0.02353(14) Uani 1 1 d . .
S2 S 0.34779(3) 0.40693(5) 0.92346(3) 0.01892(13) Uani 1 1 d . .
S3 S 0.48135(3) 0.15259(6) 0.68584(3) 0.02089(13) Uani 1 1 d . .
H3S H 0.4734(16) 0.045(3) 0.6315(18) 0.049(7) Uiso 1 1 d . .
H2S H 0.2937(15) 0.363(3) 0.9666(17) 0.040(7) Uiso 1 1 d . .
H1S H 0.3876(14) 0.793(3) 0.5319(16) 0.030(6) Uiso 1 1 d . .

loop_
_atom_site_aniso_label
_atom_site_aniso_U_11
_atom_site_aniso_U_22
_atom_site_aniso_U_33
_atom_site_aniso_U_23
_atom_site_aniso_U_13
_atom_site_aniso_U_12
C1 0.0143(8) 0.0093(8) 0.0114(8) -0.0007(7) 0.0022(6) 0.0036(6)
C2 0.0145(8) 0.0107(8) 0.0141(8) -0.0021(7) 0.0039(7) 0.0024(6)
C3 0.0206(9) 0.0111(9) 0.0131(8) 0.0011(7) 0.0061(7) 0.0021(7)
C4 0.0224(9) 0.0162(9) 0.0113(8) 0.0005(7) 0.0011(7) 0.0050(7)
C5 0.0154(8) 0.0145(9) 0.0147(9) -0.0016(7) -0.0014(7) 0.0025(7)
C6 0.0133(8) 0.0103(8) 0.0148(8) -0.0007(7) 0.0024(7) 0.0020(6)
C7 0.0149(8) 0.0154(9) 0.0160(9) 0.0028(7) 0.0029(7) -0.0019(7)
C8 0.0142(8) 0.0093(8) 0.0130(8) 0.0041(7) 0.0033(7) 0.0018(6)
C9 0.0181(8) 0.0115(9) 0.0128(8) 0.0035(7) 0.0019(7) 0.0021(7)
C10 0.0251(9) 0.0146(9) 0.0152(9) -0.0002(7) 0.0074(7) 0.0051(7)
C11 0.0171(8) 0.0208(10) 0.0228(10) 0.0040(8) 0.0094(7) 0.0075(7)
C12 0.0137(8) 0.0160(9) 0.0205(9) 0.0036(7) 0.0031(7) 0.0015(7)
C13 0.0153(8) 0.0103(8) 0.0150(8) 0.0036(7) 0.0022(7) 0.0012(7)
C14 0.0222(9) 0.0125(9) 0.0151(9) 0.0003(7) 0.0017(7) -0.0002(7)
C15 0.0147(8) 0.0139(9) 0.0087(8) 0.0000(7) 0.0055(6) 0.0009(7)
C16 0.0162(8) 0.0159(9) 0.0102(8) 0.0018(7) 0.0062(7) 0.0025(7)
C17 0.0217(9) 0.0163(9) 0.0159(9) 0.0038(7) 0.0086(7) 0.0056(7)
C18 0.0286(10) 0.0109(9) 0.0186(9) -0.0005(7) 0.0107(8) -0.0007(7)
C19 0.0178(8) 0.0180(9) 0.0124(8) -0.0019(7) 0.0044(7) -0.0042(7)
C20 0.0158(8) 0.0149(9) 0.0101(8) 0.0009(7) 0.0053(7) 0.0013(7)
C21 0.0157(8) 0.0188(9) 0.0140(9) 0.0038(7) 0.0027(7) 0.0045(7)
C22 0.0114(8) 0.0121(9) 0.0111(8) 0.0007(7) 0.0009(6) 0.0004(6)
C23 0.0111(8) 0.0146(9) 0.0145(8) 0.0000(7) -0.0006(6) -0.0007(7)
S1 0.0208(2) 0.0264(3) 0.0235(3) 0.0061(2) 0.00445(19) -0.00809(19)
S2 0.0194(2) 0.0182(2) 0.0174(2) 0.00226(18) -0.00096(18) 0.00022(18)
S3 0.0145(2) 0.0283(3) 0.0197(2) 0.0034(2) 0.00274(18) -0.00104(18)

loop_
_atom_type_symbol
_atom_type_description
_atom_type_scat_dispersion_real
_atom_type_scat_dispersion_imag
_atom_type_scat_source
C C 0.0033 0.0016 'International Tables Vol C Tables 4.2.6.8 and 6.1.1.4'
H H 0.0000 0.0000 'International Tables Vol C Tables 4.2.6.8 and 6.1.1.4'
S S 0.1246 0.1234 'International Tables Vol C Tables 4.2.6.8 and 6.1.1.4'

loop_
_geom_angle_atom_site_label_1
_geom_angle_atom_site_label_2
_geom_angle_atom_site_label_3
_geom_angle
C2 C1 C6 120.48(15)
C2 C1 C22 127.13(15)
C6 C1 C22 112.39(14)
C1 C2 C3 117.67(15)
C1 C2 C7 120.08(15)
C3 C2 C7 122.22(15)
C4 C3 C2 121.66(16)
C4 C3 H3 119.2
C2 C3 H3 119.2
C3 C4 C5 120.45(16)
C3 C4 H4 119.8
C5 C4 H4 119.8
C6 C5 C4 118.67(16)
C6 C5 H5 120.7
C4 C5 H5 120.7
C5 C6 C1 121.06(16)
C5 C6 C23 125.85(15)
C1 C6 C23 113.08(14)
C2 C7 S1 117.34(12)
C2 C7 H7A 108.0
S1 C7 H7A 108.0
C2 C7 H7B 108.0
S1 C7 H7B 108.0
H7A C7 H7B 107.2
C9 C8 C13 120.31(15)
C9 C8 C22 127.02(15)
C13 C8 C22 112.62(15)
C8 C9 C10 117.98(16)
C8 C9 C14 123.07(15)
C10 C9 C14 118.93(16)
C11 C10 C9 121.64(17)
C11 C10 H10 119.2
C9 C10 H10 119.2
C10 C11 C12 120.12(16)
C10 C11 H11 119.9
C12 C11 H11 119.9
C13 C12 C11 118.85(16)
C13 C12 H12 120.6
C11 C12 H12 120.6
C12 C13 C8 121.07(16)
C12 C13 C23 125.86(16)
C8 C13 C23 113.03(14)
C9 C14 S2 114.59(12)
C9 C14 H14A 108.6
S2 C14 H14A 108.6
C9 C14 H14B 108.6
S2 C14 H14B 108.6
H14A C14 H14B 107.6
C16 C15 C20 119.86(16)
C16 C15 C22 127.29(15)
C20 C15 C22 112.85(15)
C15 C16 C17 118.15(16)
C15 C16 C21 123.00(16)
C17 C16 C21 118.83(16)
C18 C17 C16 121.95(17)
C18 C17 H17 119.0
C16 C17 H17 119.0
C17 C18 C19 119.84(17)
C17 C18 H18 120.1
C19 C18 H18 120.1
C20 C19 C18 119.05(16)
C20 C19 H19 120.5
C18 C19 H19 120.5
C19 C20 C15 121.13(16)
C19 C20 C23 126.23(15)
C15 C20 C23 112.64(15)
C16 C21 S3 113.89(12)
C16 C21 H21A 108.8
S3 C21 H21A 108.8
C16 C21 H21B 108.8
S3 C21 H21B 108.8
H21A C21 H21B 107.7
C15 C22 C8 106.65(13)
C15 C22 C1 105.61(13)
C8 C22 C1 105.28(13)
C15 C22 H22 112.9
C8 C22 H22 112.9
C1 C22 H22 112.9
C13 C23 C6 106.19(14)
C13 C23 C20 106.48(13)
C6 C23 C20 105.66(13)
C13 C23 H23 112.7
C6 C23 H23 112.7
C20 C23 H23 112.7
C7 S1 H1S 97.6(10)
C14 S2 H2S 96.7(11)
C21 S3 H3S 95.2(12)

loop_
_geom_bond_atom_site_label_1
_geom_bond_atom_site_label_2
_geom_bond_distance
C1 C2 1.395(2)
C1 C6 1.403(2)
C1 C22 1.536(2)
C2 C3 1.399(2)
C2 C7 1.513(2)
C3 C4 1.386(3)
C3 H3 0.9500
C4 C5 1.390(3)
C4 H4 0.9500
C5 C6 1.384(2)
C5 H5 0.9500
C6 C23 1.522(2)
C7 S1 1.8111(18)
C7 H7A 0.9900
C7 H7B 0.9900
C8 C9 1.391(2)
C8 C13 1.400(2)
C8 C22 1.532(2)
C9 C10 1.401(2)
C9 C14 1.505(2)
C10 C11 1.382(3)
C10 H10 0.9500
C11 C12 1.393(3)
C11 H11 0.9500
C12 C13 1.384(2)
C12 H12 0.9500
C13 C23 1.521(2)
C14 S2 1.8243(18)
C14 H14A 0.9900
C14 H14B 0.9900
C15 C16 1.394(2)
C15 C20 1.405(2)
C15 C22 1.528(2)
C16 C17 1.396(3)
C16 C21 1.508(2)
C17 C18 1.380(3)
C17 H17 0.9500
C18 C19 1.394(3)
C18 H18 0.9500
C19 C20 1.381(3)
C19 H19 0.9500
C20 C23 1.523(2)
C21 S3 1.8296(18)
C21 H21A 0.9900
C21 H21B 0.9900
C22 H22 1.0000
C23 H23 1.0000
S1 H1S 1.24(2)
S2 H2S 1.20(2)
S3 H3S 1.19(3)
